data_4063510
loop_
_publ_author_name
'Boutadla, Youcef'
'Al-Duaij, Omar'
'Davies, David L.'
'Griffith, Gerald A.'
'Singh, Kuldip'

_publ_section_title
;
 Mechanistic Study of Acetate-Assisted C--H Activation of 2-Substituted
 Pyridines with [MCl2Cp*]2(M = Rh, Ir) and [RuCl2(p-cymene)]2
;
_journal_issue 2
_journal_name_full Organometallics
_journal_page_first 433
_journal_page_last 440
_journal_paper_doi 10.1021/om800909w
_journal_volume 28
_journal_year 2009
_chemical_formula_sum 'C17 H21 Cl N O Rh'
_chemical_formula_weight 393.71
_chemical_name_systematic
; 
 ? 
;
_space_group_IT_number 45
_symmetry_cell_setting orthorhombic
_symmetry_space_group_name_Hall 'I 2 -2c'
_symmetry_space_group_name_H-M 'I b a 2'
_atom_sites_solution_hydrogens geom
_atom_sites_solution_primary direct
_atom_sites_solution_secondary difmap
_audit_creation_method SHELXL-97
_cell_angle_alpha 90.00
_cell_angle_beta 90.00
_cell_angle_gamma 90.00
_cell_formula_units_Z 8
_cell_length_a 14.512(2)
_cell_length_b 16.715(2)
_cell_length_c 13.660(2)
_cell_measurement_reflns_used 9075
_cell_measurement_temperature 150(2)
_cell_measurement_theta_max 28.43
_cell_measurement_theta_min 2.44
_cell_volume 3313.5(8)
_computing_cell_refinement 'Bruker SMART'
_computing_data_collection 'Bruker SMART'
_computing_data_reduction 'Bruker SAINT'
_computing_molecular_graphics 'Bruker SHELXTL'
_computing_publication_material 'Bruker SHELXTL'
_computing_structure_refinement 'SHELXL-97 (Sheldrick, 1997)'
_computing_structure_solution 'SHELXS-97 (Sheldrick, 1990)'
_diffrn_ambient_temperature 293(2)
_diffrn_measured_fraction_theta_full 1.000
_diffrn_measured_fraction_theta_max 1.000
_diffrn_measurement_device_type 'Bruker Apex 2000 CCD area detector'
_diffrn_measurement_method 'phi and omega scans'
_diffrn_radiation_monochromator graphite
_diffrn_radiation_source 'fine-focus sealed tube'
_diffrn_radiation_type MoK\a
_diffrn_radiation_wavelength 0.71073
_diffrn_reflns_av_R_equivalents 0.0292
_diffrn_reflns_av_sigmaI/netI 0.0207
_diffrn_reflns_limit_h_max 17
_diffrn_reflns_limit_h_min -17
_diffrn_reflns_limit_k_max 20
_diffrn_reflns_limit_k_min -20
_diffrn_reflns_limit_l_max 16
_diffrn_reflns_limit_l_min -16
_diffrn_reflns_number 12205
_diffrn_reflns_theta_full 26.00
_diffrn_reflns_theta_max 26.00
_diffrn_reflns_theta_min 1.86
_exptl_absorpt_coefficient_mu 1.190
_exptl_absorpt_correction_T_max 0.928
_exptl_absorpt_correction_T_min 0.725
_exptl_absorpt_correction_type empirical
_exptl_absorpt_process_details
;
absorption correction based on 9771 reflections (SADABS);  Rint 0.038 before
correction and 0.021 after.
;
_exptl_crystal_colour orange
_exptl_crystal_density_diffrn 1.578
_exptl_crystal_density_method 'not measured'
_exptl_crystal_description plate
_exptl_crystal_F_000 1600
_exptl_crystal_size_max 0.32
_exptl_crystal_size_mid 0.21
_exptl_crystal_size_min 0.08
_refine_diff_density_max 1.292
_refine_diff_density_min -0.263
_refine_diff_density_rms 0.080
_refine_ls_abs_structure_details 'Flack H D (1983), Acta Cryst. A39, 876-881'
_refine_ls_abs_structure_Flack -0.01(3)
_refine_ls_extinction_method none
_refine_ls_goodness_of_fit_ref 1.090
_refine_ls_hydrogen_treatment constr
_refine_ls_matrix_type full
_refine_ls_number_parameters 195
_refine_ls_number_reflns 3243
_refine_ls_number_restraints 1
_refine_ls_restrained_S_all 1.090
_refine_ls_R_factor_all 0.0255
_refine_ls_R_factor_gt 0.0246
_refine_ls_shift/su_max 0.001
_refine_ls_shift/su_mean 0.000
_refine_ls_structure_factor_coef Fsqd
_refine_ls_weighting_details 'calc w=1/[\s^2^(Fo^2^)+(0.0391P)^2^+0.0000P] where P=(Fo^2^+2Fc^2^)/3'
_refine_ls_weighting_scheme calc
_refine_ls_wR_factor_gt 0.0587
_refine_ls_wR_factor_ref 0.0592
_reflns_number_gt 3134
_reflns_number_total 3243
_reflns_threshold_expression >2sigma(I)
_cod_data_source_file om800909w_si_002.cif
_cod_data_source_block 041iba2
_cod_depositor_comments
;
The following automatic conversions were performed:

'_symmetry_cell_setting' value 'Orthorhombic' changed to
'orthorhombic' according to the built-in table from CIF Core
dictionary named 'cif_core.dic' version 2.4.1 from 2010-06-29.

Automatic conversion script
Id: cif_fix_values 1715 2011-07-08 13:25:40Z adriana 

The following automatic conversions were performed:

'_refine_ls_hydrogen_treatment' value 'constrained' was replaced with
the value 'constr' as specified in the replacement file
'src/cod-tools/trunk/data/replacement-values/replacement_values.lst'.

Automatic conversion script
Id: cif_fix_values 5376 2017-05-30 11:51:03Z andrius 
;
_cod_original_cell_volume 3313.5(9)
_cod_original_sg_symbol_H-M Iba2
_cod_database_code 4063510

loop_
_symmetry_equiv_pos_as_xyz
'x, y, z'
'-x, -y, z'
'x+1/2, -y+1/2, z'
'-x+1/2, y+1/2, z'
'x+1/2, y+1/2, z+1/2'
'-x+1/2, -y+1/2, z+1/2'
'x+1, -y+1, z+1/2'
'-x+1, y+1, z+1/2'

loop_
_atom_site_label
_atom_site_type_symbol
_atom_site_fract_x
_atom_site_fract_y
_atom_site_fract_z
_atom_site_U_iso_or_equiv
_atom_site_adp_type
_atom_site_occupancy
_atom_site_symmetry_multiplicity
_atom_site_calc_flag
_atom_site_refinement_flags
_atom_site_disorder_assembly
_atom_site_disorder_group
Rh1 Rh 0.734575(13) 0.135868(11) 0.89173(3) 0.02656(8) Uani 1 1 d . . .
Cl1 Cl 0.83108(6) 0.09732(4) 0.75427(5) 0.03513(17) Uani 1 1 d . . .
O1 O 0.47680(17) 0.16347(17) 0.8532(2) 0.0604(7) Uani 1 1 d . . .
N1 N 0.69460(17) 0.24006(14) 0.81523(16) 0.0303(5) Uani 1 1 d . . .
C1 C 0.6166(2) 0.0954(2) 0.8122(3) 0.0417(7) Uani 1 1 d . . .
H1A H 0.6315 0.0846 0.7442 0.050 Uiso 1 1 calc R . .
H1B H 0.5900 0.0479 0.8415 0.050 Uiso 1 1 calc R . .
C2 C 0.5557(2) 0.1640(2) 0.8216(2) 0.0385(7) Uani 1 1 d . . .
C3 C 0.6035(2) 0.24244(18) 0.7988(2) 0.0360(7) Uani 1 1 d . . .
C4 C 0.5600(2) 0.3117(2) 0.7653(2) 0.0443(8) Uani 1 1 d . . .
H4 H 0.4967 0.3129 0.7548 0.053 Uiso 1 1 calc R . .
C5 C 0.6138(3) 0.3788(2) 0.7481(2) 0.0485(9) Uani 1 1 d . . .
H5 H 0.5865 0.4259 0.7264 0.058 Uiso 1 1 calc R . .
C6 C 0.7074(3) 0.37590(19) 0.7630(2) 0.0423(8) Uani 1 1 d . . .
H6 H 0.7441 0.4204 0.7506 0.051 Uiso 1 1 calc R . .
C7 C 0.7463(2) 0.3047(2) 0.7973(2) 0.0366(7) Uani 1 1 d . . .
H7 H 0.8096 0.3022 0.8079 0.044 Uiso 1 1 calc R . .
C8 C 0.6963(2) 0.1656(2) 1.0385(2) 0.0441(8) Uani 1 1 d . . .
C9 C 0.7899(2) 0.19345(18) 1.0268(2) 0.0354(7) Uani 1 1 d . . .
C10 C 0.8445(2) 0.12746(17) 1.0043(2) 0.0292(7) Uani 1 1 d . . .
C11 C 0.7870(2) 0.05646(18) 1.0029(2) 0.0321(6) Uani 1 1 d . . .
C12 C 0.6962(2) 0.0804(2) 1.0286(2) 0.0430(8) Uani 1 1 d . . .
C13 C 0.6158(3) 0.2161(3) 1.0706(3) 0.0834(17) Uani 1 1 d . . .
H13A H 0.6152 0.2198 1.1407 0.125 Uiso 1 1 calc R . .
H13B H 0.5595 0.1919 1.0486 0.125 Uiso 1 1 calc R . .
H13C H 0.6213 0.2687 1.0430 0.125 Uiso 1 1 calc R . .
C14 C 0.8224(3) 0.27789(18) 1.0385(3) 0.0581(10) Uani 1 1 d . . .
H14A H 0.8387 0.2873 1.1056 0.087 Uiso 1 1 calc R . .
H14B H 0.7741 0.3140 1.0196 0.087 Uiso 1 1 calc R . .
H14C H 0.8753 0.2866 0.9976 0.087 Uiso 1 1 calc R . .
C15 C 0.9459(2) 0.1271(2) 0.9850(3) 0.0479(9) Uani 1 1 d . . .
H15A H 0.9655 0.1799 0.9669 0.072 Uiso 1 1 calc R . .
H15B H 0.9592 0.0905 0.9326 0.072 Uiso 1 1 calc R . .
H15C H 0.9780 0.1105 1.0430 0.072 Uiso 1 1 calc R . .
C16 C 0.8205(3) -0.02751(19) 0.9888(2) 0.0589(11) Uani 1 1 d . . .
H16A H 0.8406 -0.0488 1.0505 0.088 Uiso 1 1 calc R . .
H16B H 0.8710 -0.0277 0.9434 0.088 Uiso 1 1 calc R . .
H16C H 0.7713 -0.0599 0.9636 0.088 Uiso 1 1 calc R . .
C17 C 0.6141(3) 0.0267(3) 1.0436(3) 0.0799(14) Uani 1 1 d . . .
H17A H 0.6045 0.0184 1.1124 0.120 Uiso 1 1 calc R . .
H17B H 0.6250 -0.0239 1.0123 0.120 Uiso 1 1 calc R . .
H17C H 0.5604 0.0512 1.0157 0.120 Uiso 1 1 calc R . .

loop_
_atom_site_aniso_label
_atom_site_aniso_U_11
_atom_site_aniso_U_22
_atom_site_aniso_U_33
_atom_site_aniso_U_23
_atom_site_aniso_U_13
_atom_site_aniso_U_12
Rh1 0.02931(12) 0.02412(11) 0.02624(11) 0.00050(14) -0.00222(16) 0.00109(6)
Cl1 0.0424(4) 0.0317(4) 0.0313(3) -0.0034(3) 0.0032(3) 0.0026(3)
O1 0.0364(14) 0.0736(17) 0.0711(17) -0.0047(13) -0.0008(12) 0.0004(13)
N1 0.0380(14) 0.0287(12) 0.0243(11) -0.0026(10) -0.0009(11) 0.0058(10)
C1 0.0420(18) 0.0433(17) 0.0398(17) -0.0011(15) -0.0128(15) -0.0083(15)
C2 0.0290(16) 0.0509(17) 0.0356(16) -0.0038(15) -0.0099(14) 0.0031(15)
C3 0.0413(17) 0.0403(16) 0.0265(13) -0.0067(12) -0.0047(12) 0.0110(13)
C4 0.0491(19) 0.054(2) 0.0295(15) -0.0066(15) -0.0057(14) 0.0241(16)
C5 0.082(3) 0.0389(17) 0.0247(15) -0.0006(13) -0.0037(17) 0.0241(18)
C6 0.070(2) 0.0320(15) 0.0249(16) -0.0018(12) 0.0020(17) 0.0093(16)
C7 0.0497(17) 0.0319(18) 0.0281(15) -0.0026(13) 0.0027(13) 0.0030(13)
C8 0.0438(19) 0.066(2) 0.0225(14) -0.0020(16) -0.0028(14) 0.0191(18)
C9 0.0520(18) 0.0322(15) 0.0220(13) 0.0016(12) -0.0082(14) 0.0059(14)
C10 0.0354(17) 0.0287(15) 0.0234(14) 0.0014(11) -0.0029(13) 0.0002(12)
C11 0.0440(16) 0.0273(15) 0.0251(13) 0.0056(12) -0.0040(13) -0.0018(14)
C12 0.0391(17) 0.063(2) 0.0268(14) 0.0106(16) -0.0009(14) -0.0156(16)
C13 0.066(3) 0.141(5) 0.043(2) -0.020(2) -0.0066(19) 0.062(3)
C14 0.105(3) 0.0312(16) 0.0381(17) -0.0024(16) -0.016(2) 0.0039(18)
C15 0.0323(18) 0.075(3) 0.0362(19) 0.0033(15) -0.0028(15) -0.0031(15)
C16 0.110(3) 0.0282(16) 0.0387(19) 0.0007(14) -0.012(2) 0.0107(19)
C17 0.062(3) 0.115(4) 0.063(3) 0.024(3) 0.001(2) -0.051(3)

loop_
_atom_type_symbol
_atom_type_description
_atom_type_scat_dispersion_real
_atom_type_scat_dispersion_imag
_atom_type_scat_source
C C 0.0033 0.0016 'International Tables Vol C Tables 4.2.6.8 and 6.1.1.4'
H H 0.0000 0.0000 'International Tables Vol C Tables 4.2.6.8 and 6.1.1.4'
N N 0.0061 0.0033 'International Tables Vol C Tables 4.2.6.8 and 6.1.1.4'
O O 0.0106 0.0060 'International Tables Vol C Tables 4.2.6.8 and 6.1.1.4'
Cl Cl 0.1484 0.1585 'International Tables Vol C Tables 4.2.6.8 and 6.1.1.4'
Rh Rh -1.1178 0.9187 'International Tables Vol C Tables 4.2.6.8 and 6.1.1.4'

loop_
_geom_angle_atom_site_label_1
_geom_angle_atom_site_label_2
_geom_angle_atom_site_label_3
_geom_angle
_geom_angle_site_symmetry_1
_geom_angle_site_symmetry_3
_geom_angle_publ_flag
N1 Rh1 C1 77.84(11) . . ?
N1 Rh1 C8 101.59(11) . . ?
C1 Rh1 C8 110.03(14) . . ?
N1 Rh1 C11 162.41(11) . . ?
C1 Rh1 C11 116.47(12) . . ?
C8 Rh1 C11 64.81(13) . . ?
N1 Rh1 C12 135.34(12) . . ?
C1 Rh1 C12 95.62(13) . . ?
C8 Rh1 C12 38.86(15) . . ?
C11 Rh1 C12 38.45(13) . . ?
N1 Rh1 C10 126.31(10) . . ?
C1 Rh1 C10 155.17(12) . . ?
C8 Rh1 C10 63.38(13) . . ?
C11 Rh1 C10 38.71(11) . . ?
C12 Rh1 C10 63.80(12) . . ?
N1 Rh1 C9 98.76(10) . . ?
C1 Rh1 C9 147.70(13) . . ?
C8 Rh1 C9 38.52(13) . . ?
C11 Rh1 C9 63.65(12) . . ?
C12 Rh1 C9 64.01(13) . . ?
C10 Rh1 C9 36.47(11) . . ?
N1 Rh1 Cl1 89.69(6) . . ?
C1 Rh1 Cl1 89.12(10) . . ?
C8 Rh1 Cl1 159.34(10) . . ?
C11 Rh1 Cl1 100.24(9) . . ?
C12 Rh1 Cl1 134.75(10) . . ?
C10 Rh1 Cl1 95.99(9) . . ?
C9 Rh1 Cl1 123.13(9) . . ?
C7 N1 C3 119.9(3) . . ?
C7 N1 Rh1 127.0(2) . . ?
C3 N1 Rh1 112.2(2) . . ?
C2 C1 Rh1 101.1(2) . . ?
C2 C1 H1A 111.6 . . ?
Rh1 C1 H1A 111.6 . . ?
C2 C1 H1B 111.6 . . ?
Rh1 C1 H1B 111.6 . . ?
H1A C1 H1B 109.4 . . ?
O1 C2 C1 126.5(3) . . ?
O1 C2 C3 120.5(3) . . ?
C1 C2 C3 112.7(3) . . ?
N1 C3 C4 121.7(3) . . ?
N1 C3 C2 113.0(3) . . ?
C4 C3 C2 125.3(3) . . ?
C5 C4 C3 118.1(3) . . ?
C5 C4 H4 121.0 . . ?
C3 C4 H4 121.0 . . ?
C6 C5 C4 120.3(3) . . ?
C6 C5 H5 119.9 . . ?
C4 C5 H5 119.9 . . ?
C5 C6 C7 118.6(4) . . ?
C5 C6 H6 120.7 . . ?
C7 C6 H6 120.7 . . ?
N1 C7 C6 121.5(3) . . ?
N1 C7 H7 119.3 . . ?
C6 C7 H7 119.3 . . ?
C12 C8 C9 108.1(3) . . ?
C12 C8 C13 125.7(4) . . ?
C9 C8 C13 125.5(4) . . ?
C12 C8 Rh1 71.31(17) . . ?
C9 C8 Rh1 74.15(17) . . ?
C13 C8 Rh1 127.2(2) . . ?
C10 C9 C8 107.7(3) . . ?
C10 C9 C14 126.2(3) . . ?
C8 C9 C14 126.1(3) . . ?
C10 C9 Rh1 71.37(18) . . ?
C8 C9 Rh1 67.33(17) . . ?
C14 C9 Rh1 127.5(2) . . ?
C9 C10 C11 108.8(3) . . ?
C9 C10 C15 127.1(3) . . ?
C11 C10 C15 124.1(3) . . ?
C9 C10 Rh1 72.16(18) . . ?
C11 C10 Rh1 68.21(16) . . ?
C15 C10 Rh1 125.8(2) . . ?
C12 C11 C10 107.4(3) . . ?
C12 C11 C16 126.7(3) . . ?
C10 C11 C16 125.5(3) . . ?
C12 C11 Rh1 70.93(17) . . ?
C10 C11 Rh1 73.08(17) . . ?
C16 C11 Rh1 127.0(2) . . ?
C11 C12 C8 107.7(3) . . ?
C11 C12 C17 126.7(4) . . ?
C8 C12 C17 125.6(4) . . ?
C11 C12 Rh1 70.61(17) . . ?
C8 C12 Rh1 69.83(17) . . ?
C17 C12 Rh1 125.3(3) . . ?
C8 C13 H13A 109.5 . . ?
C8 C13 H13B 109.5 . . ?
H13A C13 H13B 109.5 . . ?
C8 C13 H13C 109.5 . . ?
H13A C13 H13C 109.5 . . ?
H13B C13 H13C 109.5 . . ?
C9 C14 H14A 109.5 . . ?
C9 C14 H14B 109.5 . . ?
H14A C14 H14B 109.5 . . ?
C9 C14 H14C 109.5 . . ?
H14A C14 H14C 109.5 . . ?
H14B C14 H14C 109.5 . . ?
C10 C15 H15A 109.5 . . ?
C10 C15 H15B 109.5 . . ?
H15A C15 H15B 109.5 . . ?
C10 C15 H15C 109.5 . . ?
H15A C15 H15C 109.5 . . ?
H15B C15 H15C 109.5 . . ?
C11 C16 H16A 109.5 . . ?
C11 C16 H16B 109.5 . . ?
H16A C16 H16B 109.5 . . ?
C11 C16 H16C 109.5 . . ?
H16A C16 H16C 109.5 . . ?
H16B C16 H16C 109.5 . . ?
C12 C17 H17A 109.5 . . ?
C12 C17 H17B 109.5 . . ?
H17A C17 H17B 109.5 . . ?
C12 C17 H17C 109.5 . . ?
H17A C17 H17C 109.5 . . ?
H17B C17 H17C 109.5 . . ?

loop_
_geom_bond_atom_site_label_1
_geom_bond_atom_site_label_2
_geom_bond_distance
_geom_bond_site_symmetry_2
_geom_bond_publ_flag
Rh1 N1 2.112(2) . ?
Rh1 C1 2.138(3) . ?
Rh1 C8 2.139(3) . ?
Rh1 C11 2.155(3) . ?
Rh1 C12 2.159(3) . ?
Rh1 C10 2.220(3) . ?
Rh1 C9 2.230(3) . ?
Rh1 Cl1 2.4294(8) . ?
O1 C2 1.224(4) . ?
N1 C7 1.338(4) . ?
N1 C3 1.342(4) . ?
C1 C2 1.454(5) . ?
C1 H1A 0.9700 . ?
C1 H1B 0.9700 . ?
C2 C3 1.515(5) . ?
C3 C4 1.396(4) . ?
C4 C5 1.386(5) . ?
C4 H4 0.9300 . ?
C5 C6 1.374(6) . ?
C5 H5 0.9300 . ?
C6 C7 1.399(5) . ?
C6 H6 0.9300 . ?
C7 H7 0.9300 . ?
C8 C12 1.430(5) . ?
C8 C9 1.444(5) . ?
C8 C13 1.507(5) . ?
C9 C10 1.393(4) . ?
C9 C14 1.497(4) . ?
C10 C11 1.451(4) . ?
C10 C15 1.495(5) . ?
C11 C12 1.421(5) . ?
C11 C16 1.498(4) . ?
C12 C17 1.507(4) . ?
C13 H13A 0.9600 . ?
C13 H13B 0.9600 . ?
C13 H13C 0.9600 . ?
C14 H14A 0.9600 . ?
C14 H14B 0.9600 . ?
C14 H14C 0.9600 . ?
C15 H15A 0.9600 . ?
C15 H15B 0.9600 . ?
C15 H15C 0.9600 . ?
C16 H16A 0.9600 . ?
C16 H16B 0.9600 . ?
C16 H16C 0.9600 . ?
C17 H17A 0.9600 . ?
C17 H17B 0.9600 . ?
C17 H17C 0.9600 . ?

loop_
_geom_torsion_atom_site_label_1
_geom_torsion_atom_site_label_2
_geom_torsion_atom_site_label_3
_geom_torsion_atom_site_label_4
_geom_torsion
_geom_torsion_site_symmetry_1
_geom_torsion_site_symmetry_2
_geom_torsion_site_symmetry_3
_geom_torsion_site_symmetry_4
_geom_torsion_publ_flag
C1 Rh1 N1 C7 -161.1(3) . . . . ?
C8 Rh1 N1 C7 90.6(2) . . . . ?
C11 Rh1 N1 C7 52.9(5) . . . . ?
C12 Rh1 N1 C7 113.2(3) . . . . ?
C10 Rh1 N1 C7 25.3(3) . . . . ?
C9 Rh1 N1 C7 51.6(2) . . . . ?
Cl1 Rh1 N1 C7 -71.9(2) . . . . ?
C1 Rh1 N1 C3 29.81(19) . . . . ?
C8 Rh1 N1 C3 -78.5(2) . . . . ?
C11 Rh1 N1 C3 -116.2(4) . . . . ?
C12 Rh1 N1 C3 -55.9(2) . . . . ?
C10 Rh1 N1 C3 -143.81(19) . . . . ?
C9 Rh1 N1 C3 -117.51(19) . . . . ?
Cl1 Rh1 N1 C3 118.98(17) . . . . ?
N1 Rh1 C1 C2 -40.2(2) . . . . ?
C8 Rh1 C1 C2 57.9(2) . . . . ?
C11 Rh1 C1 C2 128.9(2) . . . . ?
C12 Rh1 C1 C2 95.1(2) . . . . ?
C10 Rh1 C1 C2 127.5(3) . . . . ?
C9 Rh1 C1 C2 47.0(3) . . . . ?
Cl1 Rh1 C1 C2 -130.0(2) . . . . ?
Rh1 C1 C2 O1 -125.5(3) . . . . ?
Rh1 C1 C2 C3 47.7(3) . . . . ?
C7 N1 C3 C4 -1.5(4) . . . . ?
Rh1 N1 C3 C4 168.4(2) . . . . ?
C7 N1 C3 C2 179.2(3) . . . . ?
Rh1 N1 C3 C2 -10.8(3) . . . . ?
O1 C2 C3 N1 146.9(3) . . . . ?
C1 C2 C3 N1 -26.8(4) . . . . ?
O1 C2 C3 C4 -32.3(5) . . . . ?
C1 C2 C3 C4 154.1(3) . . . . ?
N1 C3 C4 C5 0.7(4) . . . . ?
C2 C3 C4 C5 179.8(3) . . . . ?
C3 C4 C5 C6 0.6(5) . . . . ?
C4 C5 C6 C7 -1.1(5) . . . . ?
C3 N1 C7 C6 1.1(4) . . . . ?
Rh1 N1 C7 C6 -167.3(2) . . . . ?
C5 C6 C7 N1 0.3(5) . . . . ?
N1 Rh1 C8 C12 154.50(18) . . . . ?
C1 Rh1 C8 C12 73.4(2) . . . . ?
C11 Rh1 C8 C12 -37.29(18) . . . . ?
C10 Rh1 C8 C12 -80.51(19) . . . . ?
C9 Rh1 C8 C12 -116.0(3) . . . . ?
Cl1 Rh1 C8 C12 -83.6(4) . . . . ?
N1 Rh1 C8 C9 -89.54(19) . . . . ?
C1 Rh1 C8 C9 -170.68(18) . . . . ?
C11 Rh1 C8 C9 78.7(2) . . . . ?
C12 Rh1 C8 C9 116.0(3) . . . . ?
C10 Rh1 C8 C9 35.45(17) . . . . ?
Cl1 Rh1 C8 C9 32.3(4) . . . . ?
N1 Rh1 C8 C13 33.4(4) . . . . ?
C1 Rh1 C8 C13 -47.8(4) . . . . ?
C11 Rh1 C8 C13 -158.4(4) . . . . ?
C12 Rh1 C8 C13 -121.1(5) . . . . ?
C10 Rh1 C8 C13 158.3(4) . . . . ?
C9 Rh1 C8 C13 122.9(5) . . . . ?
Cl1 Rh1 C8 C13 155.2(3) . . . . ?
C12 C8 C9 C10 3.5(3) . . . . ?
C13 C8 C9 C10 175.1(3) . . . . ?
Rh1 C8 C9 C10 -60.2(2) . . . . ?
C12 C8 C9 C14 -175.6(3) . . . . ?
C13 C8 C9 C14 -3.9(5) . . . . ?
Rh1 C8 C9 C14 120.8(3) . . . . ?
C12 C8 C9 Rh1 63.7(2) . . . . ?
C13 C8 C9 Rh1 -124.7(3) . . . . ?
N1 Rh1 C9 C10 -143.08(18) . . . . ?
C1 Rh1 C9 C10 135.8(2) . . . . ?
C8 Rh1 C9 C10 119.3(3) . . . . ?
C11 Rh1 C9 C10 37.36(18) . . . . ?
C12 Rh1 C9 C10 80.4(2) . . . . ?
Cl1 Rh1 C9 C10 -47.7(2) . . . . ?
N1 Rh1 C9 C8 97.6(2) . . . . ?
C1 Rh1 C9 C8 16.5(3) . . . . ?
C11 Rh1 C9 C8 -81.9(2) . . . . ?
C12 Rh1 C9 C8 -38.9(2) . . . . ?
C10 Rh1 C9 C8 -119.3(3) . . . . ?
Cl1 Rh1 C9 C8 -166.97(17) . . . . ?
N1 Rh1 C9 C14 -21.3(3) . . . . ?
C1 Rh1 C9 C14 -102.4(4) . . . . ?
C8 Rh1 C9 C14 -118.9(4) . . . . ?
C11 Rh1 C9 C14 159.1(4) . . . . ?
C12 Rh1 C9 C14 -157.8(4) . . . . ?
C10 Rh1 C9 C14 121.8(4) . . . . ?
Cl1 Rh1 C9 C14 74.1(3) . . . . ?
C8 C9 C10 C11 -0.9(3) . . . . ?
C14 C9 C10 C11 178.2(3) . . . . ?
Rh1 C9 C10 C11 -58.5(2) . . . . ?
C8 C9 C10 C15 179.5(3) . . . . ?
C14 C9 C10 C15 -1.5(5) . . . . ?
Rh1 C9 C10 C15 121.8(3) . . . . ?
C8 C9 C10 Rh1 57.7(2) . . . . ?
C14 C9 C10 Rh1 -123.3(3) . . . . ?
N1 Rh1 C10 C9 47.5(2) . . . . ?
C1 Rh1 C10 C9 -117.6(3) . . . . ?
C8 Rh1 C10 C9 -37.4(2) . . . . ?
C11 Rh1 C10 C9 -119.6(3) . . . . ?
C12 Rh1 C10 C9 -81.0(2) . . . . ?
Cl1 Rh1 C10 C9 141.48(18) . . . . ?
N1 Rh1 C10 C11 167.06(16) . . . . ?
C1 Rh1 C10 C11 2.0(4) . . . . ?
C8 Rh1 C10 C11 82.2(2) . . . . ?
C12 Rh1 C10 C11 38.59(19) . . . . ?
C9 Rh1 C10 C11 119.6(3) . . . . ?
Cl1 Rh1 C10 C11 -98.91(17) . . . . ?
N1 Rh1 C10 C15 -75.8(3) . . . . ?
C1 Rh1 C10 C15 119.1(4) . . . . ?
C8 Rh1 C10 C15 -160.7(3) . . . . ?
C11 Rh1 C10 C15 117.1(3) . . . . ?
C12 Rh1 C10 C15 155.7(3) . . . . ?
C9 Rh1 C10 C15 -123.3(4) . . . . ?
Cl1 Rh1 C10 C15 18.2(3) . . . . ?
C9 C10 C11 C12 -2.1(3) . . . . ?
C15 C10 C11 C12 177.6(3) . . . . ?
Rh1 C10 C11 C12 -63.0(2) . . . . ?
C9 C10 C11 C16 -175.3(3) . . . . ?
C15 C10 C11 C16 4.4(5) . . . . ?
Rh1 C10 C11 C16 123.8(3) . . . . ?
C9 C10 C11 Rh1 61.0(2) . . . . ?
C15 C10 C11 Rh1 -119.4(3) . . . . ?
N1 Rh1 C11 C12 79.2(4) . . . . ?
C1 Rh1 C11 C12 -63.2(2) . . . . ?
C8 Rh1 C11 C12 37.7(2) . . . . ?
C10 Rh1 C11 C12 115.9(3) . . . . ?
C9 Rh1 C11 C12 80.6(2) . . . . ?
Cl1 Rh1 C11 C12 -157.34(18) . . . . ?
N1 Rh1 C11 C10 -36.7(4) . . . . ?
C1 Rh1 C11 C10 -179.04(18) . . . . ?
C8 Rh1 C11 C10 -78.2(2) . . . . ?
C12 Rh1 C11 C10 -115.9(3) . . . . ?
C9 Rh1 C11 C10 -35.22(18) . . . . ?
Cl1 Rh1 C11 C10 86.80(17) . . . . ?
N1 Rh1 C11 C16 -158.8(3) . . . . ?
C1 Rh1 C11 C16 58.9(4) . . . . ?
C8 Rh1 C11 C16 159.7(4) . . . . ?
C12 Rh1 C11 C16 122.0(4) . . . . ?
C10 Rh1 C11 C16 -122.1(4) . . . . ?
C9 Rh1 C11 C16 -157.3(3) . . . . ?
Cl1 Rh1 C11 C16 -35.3(3) . . . . ?
C10 C11 C12 C8 4.2(3) . . . . ?
C16 C11 C12 C8 177.3(3) . . . . ?
Rh1 C11 C12 C8 -60.3(2) . . . . ?
C10 C11 C12 C17 -175.4(3) . . . . ?
C16 C11 C12 C17 -2.3(5) . . . . ?
Rh1 C11 C12 C17 120.1(4) . . . . ?
C10 C11 C12 Rh1 64.5(2) . . . . ?
C16 C11 C12 Rh1 -122.4(3) . . . . ?
C9 C8 C12 C11 -4.7(3) . . . . ?
C13 C8 C12 C11 -176.4(3) . . . . ?
Rh1 C8 C12 C11 60.8(2) . . . . ?
C9 C8 C12 C17 174.9(3) . . . . ?
C13 C8 C12 C17 3.2(5) . . . . ?
Rh1 C8 C12 C17 -119.6(3) . . . . ?
C9 C8 C12 Rh1 -65.5(2) . . . . ?
C13 C8 C12 Rh1 122.8(3) . . . . ?
N1 Rh1 C12 C11 -155.02(18) . . . . ?
C1 Rh1 C12 C11 126.6(2) . . . . ?
C8 Rh1 C12 C11 -118.2(3) . . . . ?
C10 Rh1 C12 C11 -38.85(17) . . . . ?
C9 Rh1 C12 C11 -79.6(2) . . . . ?
Cl1 Rh1 C12 C11 32.3(2) . . . . ?
N1 Rh1 C12 C8 -36.9(2) . . . . ?
C1 Rh1 C12 C8 -115.2(2) . . . . ?
C11 Rh1 C12 C8 118.2(3) . . . . ?
C10 Rh1 C12 C8 79.3(2) . . . . ?
C9 Rh1 C12 C8 38.53(18) . . . . ?
Cl1 Rh1 C12 C8 150.42(16) . . . . ?
N1 Rh1 C12 C17 83.1(4) . . . . ?
C1 Rh1 C12 C17 4.7(4) . . . . ?
C8 Rh1 C12 C17 120.0(4) . . . . ?
C11 Rh1 C12 C17 -121.9(4) . . . . ?
C10 Rh1 C12 C17 -160.7(4) . . . . ?
C9 Rh1 C12 C17 158.5(4) . . . . ?
Cl1 Rh1 C12 C17 -89.6(4) . . . . ?
